data_4070690
loop_
_publ_author_name
'Dyson, Gavin'
'Frison, Jean-C\'edric'
'Simonovic, Stevan'
'Whitwood, Adrian C.'
'Douthwaite, Richard E.'

_publ_section_title
;
 Synthesis and Structural Variation of Iron, Rhodium, Palladium, and
 Silver Complexes of a Chiral N-Heterocyclic Carbene&#x2212;Phenoxyimine
 Hybrid Ligand
;
_journal_issue 2
_journal_name_full Organometallics
_journal_page_first 281
_journal_paper_doi 10.1021/om7009478
_journal_volume 27
_journal_year 2008
_chemical_absolute_configuration ad
_chemical_formula_moiety 'C41 H57 Cl N3 O Rh'
_chemical_formula_sum 'C41 H57 Cl N3 O Rh'
_chemical_formula_weight 746.26
_chemical_name_systematic
; 
 ? 
;
_space_group_IT_number 19
_symmetry_cell_setting orthorhombic
_symmetry_space_group_name_Hall 'P 2ac 2ab'
_symmetry_space_group_name_H-M 'P 21 21 21'
_atom_sites_solution_hydrogens geom
_atom_sites_solution_primary direct
_atom_sites_solution_secondary difmap
_audit_creation_method SHELXL-97
_cell_angle_alpha 90.00
_cell_angle_beta 90.00
_cell_angle_gamma 90.00
_cell_formula_units_Z 4
_cell_length_a 12.786(3)
_cell_length_b 16.419(3)
_cell_length_c 18.434(4)
_cell_measurement_reflns_used 6622
_cell_measurement_temperature 110(2)
_cell_measurement_theta_max 24.99
_cell_measurement_theta_min 2.30
_cell_volume 3869.9(14)
_computing_cell_refinement 'Bruker SMART'
_computing_data_collection 'Bruker SMART'
_computing_data_reduction 'Bruker SAINT'
_computing_molecular_graphics 'Bruker SHELXTL'
_computing_publication_material 'Bruker SHELXTL'
_computing_structure_refinement 'SHELXL-97 (Sheldrick, 1997)'
_computing_structure_solution 'SHELXS-97 (Sheldrick, 1990)'
_diffrn_ambient_temperature 110(2)
_diffrn_measured_fraction_theta_full 0.996
_diffrn_measured_fraction_theta_max 0.996
_diffrn_measurement_device_type 'CCD area detector'
_diffrn_measurement_method 'phi and omega scans'
_diffrn_radiation_monochromator graphite
_diffrn_radiation_source 'fine-focus sealed tube'
_diffrn_radiation_type MoK\a
_diffrn_radiation_wavelength 0.71073
_diffrn_reflns_av_R_equivalents 0.0742
_diffrn_reflns_av_sigmaI/netI 0.0528
_diffrn_reflns_limit_h_max 15
_diffrn_reflns_limit_h_min -15
_diffrn_reflns_limit_k_max 19
_diffrn_reflns_limit_k_min -19
_diffrn_reflns_limit_l_max 21
_diffrn_reflns_limit_l_min -21
_diffrn_reflns_number 40982
_diffrn_reflns_theta_full 25.09
_diffrn_reflns_theta_max 25.09
_diffrn_reflns_theta_min 1.66
_exptl_absorpt_coefficient_mu 0.544
_exptl_absorpt_correction_T_max 0.990
_exptl_absorpt_correction_T_min 0.816
_exptl_absorpt_correction_type multi-scan
_exptl_absorpt_process_details 'SADABS v2.03;(Sheldrick)'
_exptl_crystal_colour yellow
_exptl_crystal_density_diffrn 1.281
_exptl_crystal_density_meas 0
_exptl_crystal_density_method 'not measured'
_exptl_crystal_description needle
_exptl_crystal_F_000 1576
_exptl_crystal_size_max 0.23
_exptl_crystal_size_mid 0.05
_exptl_crystal_size_min 0.02
_refine_diff_density_max 0.589
_refine_diff_density_min -0.487
_refine_diff_density_rms 0.066
_refine_ls_abs_structure_details 'Flack H D (1983), Acta Cryst. A39, 876-881'
_refine_ls_abs_structure_Flack 0.00(2)
_refine_ls_extinction_method none
_refine_ls_goodness_of_fit_ref 1.016
_refine_ls_hydrogen_treatment mixed
_refine_ls_matrix_type full
_refine_ls_number_parameters 452
_refine_ls_number_reflns 6857
_refine_ls_number_restraints 0
_refine_ls_restrained_S_all 1.016
_refine_ls_R_factor_all 0.0448
_refine_ls_R_factor_gt 0.0342
_refine_ls_shift/su_max 0.002
_refine_ls_shift/su_mean 0.000
_refine_ls_structure_factor_coef Fsqd
_refine_ls_weighting_details 'calc w=1/[\s^2^(Fo^2^)+(0.0341P)^2^+0.0000P] where P=(Fo^2^+2Fc^2^)/3'
_refine_ls_weighting_scheme calc
_refine_ls_wR_factor_gt 0.0656
_refine_ls_wR_factor_ref 0.0689
_reflns_number_gt 6008
_reflns_number_total 6857
_reflns_threshold_expression >2sigma(I)
_cod_data_source_file om7009478-file001.cif
_cod_data_source_block 2
_cod_depositor_comments
;
The following automatic conversions were performed:

'_symmetry_cell_setting' value 'Orthorhombic' changed to
'orthorhombic' according to
/home/saulius/struct/CIF-dictionaries/cif_core.dic dictionary named
'cif_core.dic' version 2.4.1 from 2010-06-29.

Automatic conversion script
Id: cif_fix_values 1715 2011-07-08 13:25:40Z adriana 
;
_cod_original_cell_volume 3870.1(13)
_cod_original_sg_symbol_H-M P2(1)2(1)2(1)
_cod_database_code 4070690

loop_
_symmetry_equiv_pos_as_xyz
'x, y, z'
'-x+1/2, -y, z+1/2'
'-x, y+1/2, -z+1/2'
'x+1/2, -y+1/2, -z'

loop_
_atom_site_label
_atom_site_type_symbol
_atom_site_fract_x
_atom_site_fract_y
_atom_site_fract_z
_atom_site_U_iso_or_equiv
_atom_site_adp_type
_atom_site_occupancy
_atom_site_symmetry_multiplicity
_atom_site_calc_flag
_atom_site_refinement_flags
C1 C 0.7756(3) 0.84440(19) 0.1027(2) 0.0162(8) Uani 1 1 d .
C2 C 0.6573(3) 0.7630(2) 0.04784(18) 0.0182(8) Uani 1 1 d .
H2 H 0.6187 0.7370 0.0104 0.022 Uiso 1 1 calc R
C3 C 0.6457(2) 0.75056(19) 0.11999(19) 0.0158(7) Uani 1 1 d .
C4 C 0.7453(3) 0.7958(2) 0.23123(17) 0.0160(8) Uani 1 1 d .
H4 H 0.6883 0.7632 0.2544 0.019 Uiso 1 1 calc R
C5 C 0.7478(3) 0.8770(2) 0.26951(18) 0.0196(8) Uani 1 1 d .
H5A H 0.6792 0.9042 0.2640 0.024 Uiso 1 1 calc R
H5B H 0.8015 0.9121 0.2467 0.024 Uiso 1 1 calc R
C6 C 0.7726(3) 0.8672(2) 0.34997(19) 0.0263(9) Uani 1 1 d .
H6A H 0.7764 0.9215 0.3732 0.032 Uiso 1 1 calc R
H6B H 0.7161 0.8359 0.3738 0.032 Uiso 1 1 calc R
C7 C 0.8763(3) 0.8230(2) 0.35994(19) 0.0323(10) Uani 1 1 d .
H7A H 0.8903 0.8153 0.4123 0.039 Uiso 1 1 calc R
H7B H 0.9336 0.8561 0.3392 0.039 Uiso 1 1 calc R
C8 C 0.8726(3) 0.7399(2) 0.32216(18) 0.0277(9) Uani 1 1 d .
H8A H 0.9411 0.7125 0.3279 0.033 Uiso 1 1 calc R
H8B H 0.8189 0.7056 0.3458 0.033 Uiso 1 1 calc R
C9 C 0.8473(3) 0.7474(2) 0.24160(18) 0.0177(8) Uani 1 1 d .
H9 H 0.9059 0.7758 0.2161 0.021 Uiso 1 1 calc R
C10 C 0.8688(2) 0.6516(2) 0.14709(19) 0.0176(8) Uani 1 1 d .
H10 H 0.9039 0.6945 0.1225 0.021 Uiso 1 1 calc R
C11 C 0.8583(2) 0.5736(2) 0.11047(19) 0.0186(6) Uani 1 1 d .
C12 C 0.8092(3) 0.5069(2) 0.14508(19) 0.0199(8) Uani 1 1 d .
C13 C 0.8003(2) 0.4322(2) 0.10773(19) 0.0205(7) Uani 1 1 d .
C14 C 0.8411(2) 0.4278(2) 0.03839(17) 0.0206(7) Uani 1 1 d .
H14 H 0.8352 0.3776 0.0131 0.025 Uiso 1 1 calc R
C15 C 0.8910(3) 0.4933(2) 0.00288(18) 0.0211(7) Uani 1 1 d .
C16 C 0.8983(3) 0.5650(2) 0.04090(16) 0.0206(7) Uani 1 1 d .
H16 H 0.9320 0.6102 0.0188 0.025 Uiso 1 1 calc R
C17 C 0.7758(3) 0.8417(2) -0.03389(17) 0.0165(8) Uani 1 1 d .
H17 H 0.8312 0.8841 -0.0274 0.020 Uiso 1 1 calc R
C18 C 0.8258(3) 0.7673(2) -0.06798(19) 0.0246(9) Uani 1 1 d .
H18A H 0.8841 0.7488 -0.0376 0.037 Uiso 1 1 calc R
H18B H 0.8518 0.7812 -0.1164 0.037 Uiso 1 1 calc R
H18C H 0.7737 0.7237 -0.0719 0.037 Uiso 1 1 calc R
C19 C 0.6899(3) 0.8773(2) -0.08072(19) 0.0270(9) Uani 1 1 d .
H19A H 0.6394 0.8346 -0.0930 0.040 Uiso 1 1 calc R
H19B H 0.7203 0.8995 -0.1254 0.040 Uiso 1 1 calc R
H19C H 0.6543 0.9210 -0.0541 0.040 Uiso 1 1 calc R
C20 C 0.5718(2) 0.6951(2) 0.15567(18) 0.0155(8) Uani 1 1 d .
C21 C 0.5581(3) 0.6177(2) 0.12614(19) 0.0210(8) Uani 1 1 d .
H21 H 0.5991 0.6009 0.0859 0.025 Uiso 1 1 calc R
C22 C 0.4844(3) 0.5653(2) 0.1557(2) 0.0255(8) Uani 1 1 d .
H22 H 0.4742 0.5128 0.1351 0.031 Uiso 1 1 calc R
C23 C 0.4256(3) 0.5891(2) 0.21528(19) 0.0235(9) Uani 1 1 d .
H23 H 0.3769 0.5524 0.2364 0.028 Uiso 1 1 calc R
C24 C 0.4382(3) 0.6656(2) 0.24342(19) 0.0217(8) Uani 1 1 d .
H24 H 0.3964 0.6825 0.2833 0.026 Uiso 1 1 calc R
C25 C 0.5111(3) 0.7184(2) 0.21445(18) 0.0189(8) Uani 1 1 d .
H25 H 0.5197 0.7711 0.2349 0.023 Uiso 1 1 calc R
C26 C 0.7469(3) 0.3576(2) 0.1428(2) 0.0237(9) Uani 1 1 d .
C27 C 0.7465(3) 0.2842(2) 0.0921(2) 0.0303(10) Uani 1 1 d .
H27A H 0.7099 0.2984 0.0471 0.045 Uiso 1 1 calc R
H27B H 0.7108 0.2386 0.1157 0.045 Uiso 1 1 calc R
H27C H 0.8187 0.2687 0.0808 0.045 Uiso 1 1 calc R
C28 C 0.8042(3) 0.3340(2) 0.2127(2) 0.0316(10) Uani 1 1 d .
H28A H 0.8773 0.3211 0.2015 0.047 Uiso 1 1 calc R
H28B H 0.7704 0.2863 0.2344 0.047 Uiso 1 1 calc R
H28C H 0.8018 0.3796 0.2470 0.047 Uiso 1 1 calc R
C29 C 0.6321(3) 0.3787(2) 0.1599(2) 0.0295(10) Uani 1 1 d .
H29A H 0.6297 0.4215 0.1970 0.044 Uiso 1 1 calc R
H29B H 0.5962 0.3300 0.1780 0.044 Uiso 1 1 calc R
H29C H 0.5975 0.3980 0.1158 0.044 Uiso 1 1 calc R
C30 C 0.9359(3) 0.4796(2) -0.07317(19) 0.0225(9) Uani 1 1 d .
C31 C 0.8495(3) 0.4532(3) -0.1251(2) 0.0412(11) Uani 1 1 d .
H31A H 0.8144 0.4047 -0.1057 0.062 Uiso 1 1 calc R
H31B H 0.8799 0.4404 -0.1726 0.062 Uiso 1 1 calc R
H31C H 0.7985 0.4974 -0.1304 0.062 Uiso 1 1 calc R
C32 C 1.0204(3) 0.4132(2) -0.0686(2) 0.0342(10) Uani 1 1 d .
H32A H 1.0718 0.4280 -0.0315 0.051 Uiso 1 1 calc R
H32B H 1.0555 0.4082 -0.1157 0.051 Uiso 1 1 calc R
H32C H 0.9879 0.3611 -0.0559 0.051 Uiso 1 1 calc R
C33 C 0.9867(3) 0.5568(2) -0.1035(2) 0.0340(10) Uani 1 1 d .
H33A H 0.9344 0.6003 -0.1064 0.051 Uiso 1 1 calc R
H33B H 1.0143 0.5457 -0.1521 0.051 Uiso 1 1 calc R
H33C H 1.0439 0.5739 -0.0716 0.051 Uiso 1 1 calc R
C34 C 0.8017(3) 1.0192(2) 0.0668(2) 0.0196(9) Uani 1 1 d .
C35 C 0.7907(3) 1.0229(2) 0.1421(2) 0.0209(9) Uani 1 1 d .
C36 C 0.8414(3) 1.0852(2) 0.19201(19) 0.0246(9) Uani 1 1 d .
H36A H 0.8515 1.1368 0.1651 0.030 Uiso 1 1 calc R
H36B H 0.7938 1.0965 0.2332 0.030 Uiso 1 1 calc R
C37 C 0.9463(3) 1.0565(2) 0.22128(19) 0.0247(9) Uani 1 1 d .
H37A H 0.9881 1.1047 0.2355 0.030 Uiso 1 1 calc R
H37B H 0.9341 1.0235 0.2654 0.030 Uiso 1 1 calc R
C38 C 1.0085(3) 1.0065(2) 0.1676(2) 0.0234(9) Uani 1 1 d .
C39 C 1.0173(3) 1.0206(3) 0.0945(2) 0.0272(10) Uani 1 1 d .
C40 C 0.9743(3) 1.0936(2) 0.0549(2) 0.0319(10) Uani 1 1 d .
H40A H 1.0237 1.1100 0.0162 0.038 Uiso 1 1 calc R
H40B H 0.9674 1.1397 0.0892 0.038 Uiso 1 1 calc R
C41 C 0.8680(3) 1.0750(3) 0.02144(18) 0.0289(9) Uani 1 1 d .
H41A H 0.8299 1.1268 0.0140 0.035 Uiso 1 1 calc R
H41B H 0.8789 1.0498 -0.0268 0.035 Uiso 1 1 calc R
Cl1 Cl 1.02446(7) 0.82446(5) 0.10219(6) 0.0241(2) Uani 1 1 d .
H1 H 0.782(3) 0.565(3) 0.225(2) 0.037(12) Uiso 1 1 d .
H34 H 0.745(3) 0.9896(19) 0.0459(17) 0.009(9) Uiso 1 1 d .
H35 H 0.732(4) 0.998(3) 0.160(2) 0.056(15) Uiso 1 1 d .
H38 H 1.059(3) 0.966(2) 0.186(2) 0.030(11) Uiso 1 1 d .
H39 H 1.065(3) 0.990(2) 0.071(2) 0.032(12) Uiso 1 1 d .
N1 N 0.7348(2) 0.82002(17) 0.03835(15) 0.0154(6) Uani 1 1 d .
N2 N 0.7192(2) 0.80217(16) 0.15378(15) 0.0129(6) Uani 1 1 d .
N3 N 0.8332(2) 0.66538(17) 0.21074(15) 0.0182(7) Uani 1 1 d .
O1 O 0.7696(2) 0.51466(16) 0.21236(13) 0.0240(6) Uani 1 1 d .
Rh1 Rh 0.894293(19) 0.927389(16) 0.112612(14) 0.01546(7) Uani 1 1 d .

loop_
_atom_site_aniso_label
_atom_site_aniso_U_11
_atom_site_aniso_U_22
_atom_site_aniso_U_33
_atom_site_aniso_U_23
_atom_site_aniso_U_13
_atom_site_aniso_U_12
C1 0.0162(17) 0.0160(17) 0.016(2) -0.0003(17) 0.0025(17) 0.0052(14)
C2 0.0164(19) 0.0190(19) 0.0192(19) -0.0033(16) 0.0001(16) -0.0046(15)
C3 0.0116(15) 0.0169(16) 0.0190(19) -0.0030(17) 0.0002(16) 0.0024(13)
C4 0.0179(19) 0.0201(19) 0.0100(17) -0.0015(15) 0.0009(15) 0.0014(15)
C5 0.023(2) 0.0182(19) 0.0175(19) -0.0031(16) -0.0020(16) 0.0053(16)
C6 0.039(2) 0.020(2) 0.0198(19) -0.0039(16) 0.0025(18) 0.0041(18)
C7 0.043(3) 0.035(2) 0.0185(18) -0.0068(17) -0.0090(18) 0.006(2)
C8 0.034(3) 0.027(2) 0.0216(19) -0.0062(17) -0.0100(18) 0.0108(18)
C9 0.0198(19) 0.0157(18) 0.0176(18) -0.0059(16) -0.0048(15) 0.0060(15)
C10 0.0124(19) 0.0161(18) 0.0242(19) -0.0020(15) -0.0027(15) 0.0039(14)
C11 0.0142(14) 0.0213(16) 0.0204(16) -0.003(2) -0.0018(15) 0.0053(15)
C12 0.0144(19) 0.024(2) 0.021(2) -0.0035(16) -0.0004(16) 0.0077(16)
C13 0.0210(16) 0.0177(16) 0.0227(17) 0.002(2) 0.0016(17) 0.0002(15)
C14 0.0193(18) 0.0184(17) 0.0242(19) -0.003(2) -0.0006(15) -0.0017(18)
C15 0.0205(18) 0.0221(18) 0.0206(18) -0.0016(15) 0.0022(18) 0.0010(18)
C16 0.0225(17) 0.0156(17) 0.0235(17) 0.0000(16) 0.0017(17) 0.000(2)
C17 0.0172(19) 0.0189(19) 0.0133(18) -0.0003(15) 0.0011(15) -0.0050(15)
C18 0.026(2) 0.024(2) 0.024(2) -0.0011(17) 0.0078(17) 0.0007(17)
C19 0.027(2) 0.033(2) 0.021(2) 0.0057(17) -0.0017(17) -0.0050(18)
C20 0.0113(17) 0.0181(18) 0.0170(18) 0.0023(15) 0.0000(14) 0.0010(14)
C21 0.0150(17) 0.0244(19) 0.024(2) -0.0020(17) -0.0005(16) 0.0021(15)
C22 0.0206(18) 0.0176(19) 0.038(2) 0.000(2) -0.0072(17) -0.0038(17)
C23 0.0161(19) 0.024(2) 0.030(2) 0.0115(17) -0.0014(15) -0.0015(15)
C24 0.0181(19) 0.025(2) 0.022(2) 0.0069(17) 0.0050(16) -0.0004(16)
C25 0.019(2) 0.0207(19) 0.0174(19) 0.0016(16) -0.0020(16) -0.0006(16)
C26 0.027(2) 0.020(2) 0.024(2) 0.0015(16) 0.0085(18) -0.0014(17)
C27 0.033(2) 0.021(2) 0.037(3) 0.0007(18) 0.0086(19) -0.0086(17)
C28 0.032(2) 0.025(2) 0.038(2) 0.0074(19) 0.002(2) 0.0033(19)
C29 0.029(2) 0.024(2) 0.035(2) 0.0035(19) 0.0093(19) -0.0042(17)
C30 0.031(2) 0.019(2) 0.018(2) -0.0036(16) 0.0028(17) -0.0037(17)
C31 0.040(2) 0.062(3) 0.022(2) -0.004(2) 0.0005(19) -0.010(2)
C32 0.040(2) 0.031(3) 0.032(2) -0.0057(19) 0.0138(19) -0.002(2)
C33 0.043(2) 0.029(2) 0.029(2) 0.000(2) 0.014(2) -0.0002(18)
C34 0.016(2) 0.017(2) 0.025(2) -0.0074(17) -0.0055(18) -0.0002(17)
C35 0.018(2) 0.019(2) 0.026(2) -0.0027(17) -0.0033(17) 0.0043(17)
C36 0.029(2) 0.022(2) 0.023(2) -0.0057(18) -0.0048(17) -0.0018(18)
C37 0.028(2) 0.028(2) 0.0179(19) -0.0003(17) -0.0032(16) -0.0077(17)
C38 0.015(2) 0.028(2) 0.027(2) 0.0009(19) -0.0061(18) -0.0128(17)
C39 0.020(2) 0.034(2) 0.027(3) -0.005(2) 0.0019(19) -0.0123(18)
C40 0.041(3) 0.028(2) 0.027(2) 0.0001(18) 0.0002(19) -0.0141(18)
C41 0.041(3) 0.0266(19) 0.0188(18) -0.002(2) -0.0039(16) -0.003(2)
Cl1 0.0161(4) 0.0266(5) 0.0295(6) -0.0040(5) 0.0041(4) 0.0067(4)
N1 0.0139(15) 0.0203(16) 0.0120(15) 0.0017(13) 0.0004(13) -0.0030(13)
N2 0.0111(15) 0.0143(15) 0.0132(15) -0.0022(12) 0.0001(12) 0.0016(12)
N3 0.0188(16) 0.0184(16) 0.0173(16) -0.0032(13) -0.0022(13) 0.0066(13)
O1 0.0341(16) 0.0196(15) 0.0182(14) -0.0024(12) 0.0079(12) 0.0037(13)
Rh1 0.01171(11) 0.01684(12) 0.01782(12) -0.00124(14) -0.00144(13) -0.00105(12)

loop_
_atom_type_symbol
_atom_type_description
_atom_type_scat_dispersion_real
_atom_type_scat_dispersion_imag
_atom_type_scat_source
C C 0.0033 0.0016 'International Tables Vol C Tables 4.2.6.8 and 6.1.1.4'
H H 0.0000 0.0000 'International Tables Vol C Tables 4.2.6.8 and 6.1.1.4'
N N 0.0061 0.0033 'International Tables Vol C Tables 4.2.6.8 and 6.1.1.4'
O O 0.0106 0.0060 'International Tables Vol C Tables 4.2.6.8 and 6.1.1.4'
Cl Cl 0.1484 0.1585 'International Tables Vol C Tables 4.2.6.8 and 6.1.1.4'
Rh Rh -1.1178 0.9187 'International Tables Vol C Tables 4.2.6.8 and 6.1.1.4'

loop_
_geom_angle_atom_site_label_1
_geom_angle_atom_site_label_2
_geom_angle_atom_site_label_3
_geom_angle
N1 C1 N2 104.4(3)
N1 C1 Rh1 124.0(3)
N2 C1 Rh1 131.5(3)
C3 C2 N1 107.9(3)
C3 C2 H2 126.1
N1 C2 H2 126.1
C2 C3 N2 105.6(3)
C2 C3 C20 127.2(3)
N2 C3 C20 127.2(3)
N2 C4 C5 113.3(3)
N2 C4 C9 110.5(3)
C5 C4 C9 112.3(3)
N2 C4 H4 106.8
C5 C4 H4 106.8
C9 C4 H4 106.8
C4 C5 C6 111.5(3)
C4 C5 H5A 109.3
C6 C5 H5A 109.3
C4 C5 H5B 109.3
C6 C5 H5B 109.3
H5A C5 H5B 108.0
C7 C6 C5 110.4(3)
C7 C6 H6A 109.6
C5 C6 H6A 109.6
C7 C6 H6B 109.6
C5 C6 H6B 109.6
H6A C6 H6B 108.1
C6 C7 C8 110.1(3)
C6 C7 H7A 109.6
C8 C7 H7A 109.6
C6 C7 H7B 109.6
C8 C7 H7B 109.6
H7A C7 H7B 108.2
C9 C8 C7 112.2(3)
C9 C8 H8A 109.2
C7 C8 H8A 109.2
C9 C8 H8B 109.2
C7 C8 H8B 109.2
H8A C8 H8B 107.9
N3 C9 C8 109.1(3)
N3 C9 C4 108.7(3)
C8 C9 C4 110.0(3)
N3 C9 H9 109.7
C8 C9 H9 109.7
C4 C9 H9 109.7
N3 C10 C11 123.3(3)
N3 C10 H10 118.4
C11 C10 H10 118.4
C16 C11 C12 120.1(3)
C16 C11 C10 119.0(3)
C12 C11 C10 120.9(3)
O1 C12 C13 120.2(3)
O1 C12 C11 120.6(3)
C13 C12 C11 119.2(3)
C14 C13 C12 117.8(3)
C14 C13 C26 120.9(3)
C12 C13 C26 121.3(3)
C13 C14 C15 124.0(3)
C13 C14 H14 118.0
C15 C14 H14 118.0
C16 C15 C14 116.6(3)
C16 C15 C30 124.6(3)
C14 C15 C30 118.8(3)
C15 C16 C11 122.3(3)
C15 C16 H16 118.9
C11 C16 H16 118.9
N1 C17 C19 110.5(3)
N1 C17 C18 109.2(3)
C19 C17 C18 112.4(3)
N1 C17 H17 108.2
C19 C17 H17 108.2
C18 C17 H17 108.2
C17 C18 H18A 109.5
C17 C18 H18B 109.5
H18A C18 H18B 109.5
C17 C18 H18C 109.5
H18A C18 H18C 109.5
H18B C18 H18C 109.5
C17 C19 H19A 109.5
C17 C19 H19B 109.5
H19A C19 H19B 109.5
C17 C19 H19C 109.5
H19A C19 H19C 109.5
H19B C19 H19C 109.5
C25 C20 C21 119.1(3)
C25 C20 C3 122.6(3)
C21 C20 C3 118.2(3)
C22 C21 C20 119.8(3)
C22 C21 H21 120.1
C20 C21 H21 120.1
C23 C22 C21 120.3(4)
C23 C22 H22 119.9
C21 C22 H22 119.9
C24 C23 C22 119.7(3)
C24 C23 H23 120.2
C22 C23 H23 120.2
C23 C24 C25 120.6(3)
C23 C24 H24 119.7
C25 C24 H24 119.7
C24 C25 C20 120.4(3)
C24 C25 H25 119.8
C20 C25 H25 119.8
C27 C26 C28 108.5(3)
C27 C26 C29 107.5(3)
C28 C26 C29 109.9(3)
C27 C26 C13 111.7(3)
C28 C26 C13 109.9(3)
C29 C26 C13 109.2(3)
C26 C27 H27A 109.5
C26 C27 H27B 109.5
H27A C27 H27B 109.5
C26 C27 H27C 109.5
H27A C27 H27C 109.5
H27B C27 H27C 109.5
C26 C28 H28A 109.5
C26 C28 H28B 109.5
H28A C28 H28B 109.5
C26 C28 H28C 109.5
H28A C28 H28C 109.5
H28B C28 H28C 109.5
C26 C29 H29A 109.5
C26 C29 H29B 109.5
H29A C29 H29B 109.5
C26 C29 H29C 109.5
H29A C29 H29C 109.5
H29B C29 H29C 109.5
C31 C30 C33 108.3(3)
C31 C30 C15 110.2(3)
C33 C30 C15 111.8(3)
C31 C30 C32 110.0(3)
C33 C30 C32 108.0(3)
C15 C30 C32 108.6(3)
C30 C31 H31A 109.5
C30 C31 H31B 109.5
H31A C31 H31B 109.5
C30 C31 H31C 109.5
H31A C31 H31C 109.5
H31B C31 H31C 109.5
C30 C32 H32A 109.5
C30 C32 H32B 109.5
H32A C32 H32B 109.5
C30 C32 H32C 109.5
H32A C32 H32C 109.5
H32B C32 H32C 109.5
C30 C33 H33A 109.5
C30 C33 H33B 109.5
H33A C33 H33B 109.5
C30 C33 H33C 109.5
H33A C33 H33C 109.5
H33B C33 H33C 109.5
C35 C34 C41 125.7(4)
C35 C34 Rh1 71.8(2)
C41 C34 Rh1 110.1(3)
C35 C34 H34 110(2)
C41 C34 H34 121(2)
Rh1 C34 H34 103.2(19)
C34 C35 C36 126.0(4)
C34 C35 Rh1 69.5(2)
C36 C35 Rh1 112.7(3)
C34 C35 H35 115(3)
C36 C35 H35 115(3)
Rh1 C35 H35 106(3)
C37 C36 C35 112.5(3)
C37 C36 H36A 109.1
C35 C36 H36A 109.1
C37 C36 H36B 109.1
C35 C36 H36B 109.1
H36A C36 H36B 107.8
C38 C37 C36 113.6(3)
C38 C37 H37A 108.8
C36 C37 H37A 108.8
C38 C37 H37B 108.8
C36 C37 H37B 108.8
H37A C37 H37B 107.7
C39 C38 C37 126.5(4)
C39 C38 Rh1 72.6(2)
C37 C38 Rh1 105.8(2)
C39 C38 H38 114(2)
C37 C38 H38 119(2)
Rh1 C38 H38 101(2)
C38 C39 C40 125.4(4)
C38 C39 Rh1 71.2(2)
C40 C39 Rh1 111.3(3)
C38 C39 H39 116(3)
C40 C39 H39 117(2)
Rh1 C39 H39 100(2)
C39 C40 C41 111.2(3)
C39 C40 H40A 109.4
C41 C40 H40A 109.4
C39 C40 H40B 109.4
C41 C40 H40B 109.4
H40A C40 H40B 108.0
C34 C41 C40 113.6(3)
C34 C41 H41A 108.8
C40 C41 H41A 108.8
C34 C41 H41B 108.8
C40 C41 H41B 108.8
H41A C41 H41B 107.7
C1 N1 C2 111.5(3)
C1 N1 C17 125.5(3)
C2 N1 C17 122.4(3)
C1 N2 C3 110.5(3)
C1 N2 C4 125.7(3)
C3 N2 C4 122.5(3)
C10 N3 C9 118.2(3)
C12 O1 H1 106(3)
C1 Rh1 C34 91.36(14)
C1 Rh1 C35 92.97(15)
C34 Rh1 C35 38.66(14)
C1 Rh1 C38 157.72(14)
C34 Rh1 C38 97.82(15)
C35 Rh1 C38 81.97(15)
C1 Rh1 C39 166.04(15)
C34 Rh1 C39 81.01(16)
C35 Rh1 C39 88.36(17)
C38 Rh1 C39 36.13(15)
C1 Rh1 Cl1 92.21(9)
C34 Rh1 Cl1 150.89(11)
C35 Rh1 Cl1 168.95(11)
C38 Rh1 Cl1 89.56(11)
C39 Rh1 Cl1 88.96(12)

loop_
_geom_bond_atom_site_label_1
_geom_bond_atom_site_label_2
_geom_bond_distance
C1 N1 1.356(5)
C1 N2 1.374(4)
C1 Rh1 2.048(3)
C2 C3 1.354(5)
C2 N1 1.374(4)
C2 H2 0.9500
C3 N2 1.411(4)
C3 C20 1.468(4)
C4 N2 1.470(4)
C4 C5 1.509(4)
C4 C9 1.539(5)
C4 H4 1.0000
C5 C6 1.525(5)
C5 H5A 0.9900
C5 H5B 0.9900
C6 C7 1.522(5)
C6 H6A 0.9900
C6 H6B 0.9900
C7 C8 1.532(5)
C7 H7A 0.9900
C7 H7B 0.9900
C8 C9 1.525(5)
C8 H8A 0.9900
C8 H8B 0.9900
C9 N3 1.473(4)
C9 H9 1.0000
C10 N3 1.279(4)
C10 C11 1.455(5)
C10 H10 0.9500
C11 C16 1.388(5)
C11 C12 1.415(5)
C12 O1 1.346(4)
C12 C13 1.410(5)
C13 C14 1.383(5)
C13 C26 1.545(5)
C14 C15 1.411(5)
C14 H14 0.9500
C15 C16 1.373(4)
C15 C30 1.532(5)
C16 H16 0.9500
C17 N1 1.475(4)
C17 C19 1.515(5)
C17 C18 1.516(5)
C17 H17 1.0000
C18 H18A 0.9800
C18 H18B 0.9800
C18 H18C 0.9800
C19 H19A 0.9800
C19 H19B 0.9800
C19 H19C 0.9800
C20 C25 1.387(5)
C20 C21 1.393(5)
C21 C22 1.388(5)
C21 H21 0.9500
C22 C23 1.387(5)
C22 H22 0.9500
C23 C24 1.369(5)
C23 H23 0.9500
C24 C25 1.381(5)
C24 H24 0.9500
C25 H25 0.9500
C26 C27 1.526(5)
C26 C28 1.532(5)
C26 C29 1.540(5)
C27 H27A 0.9800
C27 H27B 0.9800
C27 H27C 0.9800
C28 H28A 0.9800
C28 H28B 0.9800
C28 H28C 0.9800
C29 H29A 0.9800
C29 H29B 0.9800
C29 H29C 0.9800
C30 C31 1.525(5)
C30 C33 1.531(5)
C30 C32 1.538(5)
C31 H31A 0.9800
C31 H31B 0.9800
C31 H31C 0.9800
C32 H32A 0.9800
C32 H32B 0.9800
C32 H32C 0.9800
C33 H33A 0.9800
C33 H33B 0.9800
C33 H33C 0.9800
C34 C35 1.397(5)
C34 C41 1.502(5)
C34 Rh1 2.095(4)
C34 H34 0.96(3)
C35 C36 1.522(5)
C35 Rh1 2.124(4)
C35 H35 0.92(5)
C36 C37 1.520(5)
C36 H36A 0.9900
C36 H36B 0.9900
C37 C38 1.512(5)
C37 H37A 0.9900
C37 H37B 0.9900
C38 C39 1.371(6)
C38 Rh1 2.202(3)
C38 H38 0.98(4)
C39 C40 1.508(6)
C39 Rh1 2.219(4)
C39 H39 0.90(4)
C40 C41 1.524(5)
C40 H40A 0.9900
C40 H40B 0.9900
C41 H41A 0.9900
C41 H41B 0.9900
Cl1 Rh1 2.3797(9)
O1 H1 0.87(4)

loop_
_geom_hbond_atom_site_label_D
_geom_hbond_atom_site_label_H
_geom_hbond_atom_site_label_A
_geom_hbond_distance_DH
_geom_hbond_distance_HA
_geom_hbond_distance_DA
_geom_hbond_angle_DHA
O1 H1 N3 0.87(4) 1.80(4) 2.605(4) 153(4)

loop_
_geom_torsion_atom_site_label_1
_geom_torsion_atom_site_label_2
_geom_torsion_atom_site_label_3
_geom_torsion_atom_site_label_4
_geom_torsion
N1 C2 C3 N2 -0.1(4)
N1 C2 C3 C20 179.8(3)
N2 C4 C5 C6 178.7(3)
C9 C4 C5 C6 -55.3(4)
C4 C5 C6 C7 57.1(4)
C5 C6 C7 C8 -57.4(4)
C6 C7 C8 C9 57.3(4)
C7 C8 C9 N3 -173.6(3)
C7 C8 C9 C4 -54.5(4)
N2 C4 C9 N3 -59.6(4)
C5 C4 C9 N3 172.8(3)
N2 C4 C9 C8 -179.0(3)
C5 C4 C9 C8 53.4(4)
N3 C10 C11 C16 179.1(3)
N3 C10 C11 C12 -1.6(5)
C16 C11 C12 O1 -179.6(3)
C10 C11 C12 O1 1.1(5)
C16 C11 C12 C13 -0.8(5)
C10 C11 C12 C13 179.9(3)
O1 C12 C13 C14 179.2(3)
C11 C12 C13 C14 0.4(5)
O1 C12 C13 C26 -0.9(5)
C11 C12 C13 C26 -179.7(3)
C12 C13 C14 C15 0.0(5)
C26 C13 C14 C15 -180.0(3)
C13 C14 C15 C16 0.1(5)
C13 C14 C15 C30 178.1(3)
C14 C15 C16 C11 -0.6(5)
C30 C15 C16 C11 -178.4(3)
C12 C11 C16 C15 0.9(5)
C10 C11 C16 C15 -179.7(3)
C2 C3 C20 C25 -133.5(4)
N2 C3 C20 C25 46.4(5)
C2 C3 C20 C21 42.5(5)
N2 C3 C20 C21 -137.6(3)
C25 C20 C21 C22 0.0(5)
C3 C20 C21 C22 -176.2(3)
C20 C21 C22 C23 -1.1(5)
C21 C22 C23 C24 2.1(5)
C22 C23 C24 C25 -2.0(5)
C23 C24 C25 C20 0.8(5)
C21 C20 C25 C24 0.2(5)
C3 C20 C25 C24 176.1(3)
C14 C13 C26 C27 -0.1(5)
C12 C13 C26 C27 179.9(3)
C14 C13 C26 C28 120.4(3)
C12 C13 C26 C28 -59.5(4)
C14 C13 C26 C29 -118.9(3)
C12 C13 C26 C29 61.1(4)
C16 C15 C30 C31 -122.8(4)
C14 C15 C30 C31 59.4(5)
C16 C15 C30 C33 -2.3(5)
C14 C15 C30 C33 179.8(3)
C16 C15 C30 C32 116.7(4)
C14 C15 C30 C32 -61.1(4)
C41 C34 C35 C36 1.6(7)
Rh1 C34 C35 C36 103.7(4)
C41 C34 C35 Rh1 -102.1(4)
C34 C35 C36 C37 -91.9(5)
Rh1 C35 C36 C37 -11.4(4)
C35 C36 C37 C38 35.5(4)
C36 C37 C38 C39 39.8(5)
C36 C37 C38 Rh1 -40.1(4)
C37 C38 C39 C40 6.1(6)
Rh1 C38 C39 C40 103.2(4)
C37 C38 C39 Rh1 -97.1(4)
C38 C39 C40 C41 -96.2(4)
Rh1 C39 C40 C41 -14.6(4)
C35 C34 C41 C40 41.8(6)
Rh1 C34 C41 C40 -39.8(4)
C39 C40 C41 C34 35.7(5)
N2 C1 N1 C2 -1.4(4)
Rh1 C1 N1 C2 179.1(2)
N2 C1 N1 C17 -173.5(3)
Rh1 C1 N1 C17 7.0(4)
C3 C2 N1 C1 1.0(4)
C3 C2 N1 C17 173.3(3)
C19 C17 N1 C1 -127.1(3)
C18 C17 N1 C1 108.8(4)
C19 C17 N1 C2 61.7(4)
C18 C17 N1 C2 -62.4(4)
N1 C1 N2 C3 1.4(3)
Rh1 C1 N2 C3 -179.2(2)
N1 C1 N2 C4 168.3(3)
Rh1 C1 N2 C4 -12.2(5)
C2 C3 N2 C1 -0.8(4)
C20 C3 N2 C1 179.3(3)
C2 C3 N2 C4 -168.3(3)
C20 C3 N2 C4 11.8(5)
C5 C4 N2 C1 60.5(4)
C9 C4 N2 C1 -66.6(4)
C5 C4 N2 C3 -134.1(3)
C9 C4 N2 C3 98.9(3)
C11 C10 N3 C9 -179.0(3)
C8 C9 N3 C10 -141.2(3)
C4 C9 N3 C10 98.8(4)
N1 C1 Rh1 C34 63.4(3)
N2 C1 Rh1 C34 -116.0(3)
N1 C1 Rh1 C35 102.0(3)
N2 C1 Rh1 C35 -77.3(3)
N1 C1 Rh1 C38 178.0(3)
N2 C1 Rh1 C38 -1.3(6)
N1 C1 Rh1 C39 6.9(8)
N2 C1 Rh1 C39 -172.5(5)
N1 C1 Rh1 Cl1 -87.7(3)
N2 C1 Rh1 Cl1 92.9(3)
C35 C34 Rh1 C1 93.1(3)
C41 C34 Rh1 C1 -144.7(3)
C41 C34 Rh1 C35 122.2(4)
C35 C34 Rh1 C38 -66.6(3)
C41 C34 Rh1 C38 55.6(3)
C35 C34 Rh1 C39 -98.7(3)
C41 C34 Rh1 C39 23.5(3)
C35 C34 Rh1 Cl1 -169.93(19)
C41 C34 Rh1 Cl1 -47.7(4)
C34 C35 Rh1 C1 -88.5(3)
C36 C35 Rh1 C1 149.9(3)
C36 C35 Rh1 C34 -121.6(4)
C34 C35 Rh1 C38 113.3(3)
C36 C35 Rh1 C38 -8.3(3)
C34 C35 Rh1 C39 77.6(3)
C36 C35 Rh1 C39 -44.0(3)
C34 C35 Rh1 Cl1 153.7(5)
C36 C35 Rh1 Cl1 32.1(8)
C39 C38 Rh1 C1 -176.4(3)
C37 C38 Rh1 C1 -52.4(5)
C39 C38 Rh1 C34 -62.9(3)
C37 C38 Rh1 C34 61.1(3)
C39 C38 Rh1 C35 -98.3(3)
C37 C38 Rh1 C35 25.7(3)
C37 C38 Rh1 C39 124.0(4)
C39 C38 Rh1 Cl1 88.8(3)
C37 C38 Rh1 Cl1 -147.2(2)
C38 C39 Rh1 C1 174.3(5)
C40 C39 Rh1 C1 52.7(7)
C38 C39 Rh1 C34 116.8(3)
C40 C39 Rh1 C34 -4.9(3)
C38 C39 Rh1 C35 78.6(3)
C40 C39 Rh1 C35 -43.1(3)
C40 C39 Rh1 C38 -121.7(4)
C38 C39 Rh1 Cl1 -90.7(3)
C40 C39 Rh1 Cl1 147.7(3)
